data_2229363
loop_
_publ_author_name
'Ayd\?in, Abdullah'
'\,S\"uk\"uro\(glu, Murat'
'Akkurt, Mehmet'
'B\"uy\"ukg\"ung\"or, Orhan'

_publ_section_title
;
 2-{2-[4-(4-Fluorophenyl)piperazin-1-yl]-2-oxoethyl}-6-(morpholin-4-yl)-4-phenylpyridazin-3(2<i>H</i>)-one
;
_journal_coeditor_code EZ2227
_journal_issue 3
_journal_name_full 'Acta Crystallographica Section E'
_journal_page_first o666
_journal_page_last o667
_journal_paper_doi 10.1107/S1600536811005071
_journal_volume 67
_journal_year 2011
_chemical_formula_moiety 'C26 H28 F N5 O3'
_chemical_formula_sum 'C26 H28 F N5 O3'
_chemical_formula_weight 477.53
_chemical_name_systematic
;
2-{2-[4-(4-Fluorophenyl)piperazin-1-yl]-2-oxoethyl}-6-(morpholin-4-yl)-
4-phenylpyridazin-3(2<i>H</i>)-one
;
_space_group_IT_number 2
_symmetry_cell_setting triclinic
_symmetry_space_group_name_Hall '-P 1'
_symmetry_space_group_name_H-M 'P -1'
_atom_sites_solution_hydrogens geom
_atom_sites_solution_primary direct
_atom_sites_solution_secondary difmap
_cell_angle_alpha 73.489(4)
_cell_angle_beta 71.309(4)
_cell_angle_gamma 83.486(4)
_cell_formula_units_Z 2
_cell_length_a 8.9168(5)
_cell_length_b 10.7106(6)
_cell_length_c 13.5147(8)
_cell_measurement_reflns_used 19046
_cell_measurement_temperature 296
_cell_measurement_theta_max 28.15
_cell_measurement_theta_min 1.65
_cell_volume 1171.87(12)
_computing_cell_refinement 'X-AREA (Stoe & Cie, 2002)'
_computing_data_collection 'X-AREA (Stoe & Cie, 2002)'
_computing_data_reduction 'X-RED32 (Stoe & Cie, 2002)'
_computing_molecular_graphics 'ORTEP-3 for Windows (Farrugia, 1997)'
_computing_publication_material 'WINGX (Farrugia, 1999)'
_computing_structure_refinement 'SHELXL-97 (Sheldrick, 2008)'
_computing_structure_solution 'SIR97 (Altomare <i>et al.</i>, 1999)'
_diffrn_ambient_temperature 296
_diffrn_detector_area_resol_mean 6.67
_diffrn_measured_fraction_theta_full 0.999
_diffrn_measured_fraction_theta_max 0.999
_diffrn_measurement_device '2-circle goniometer'
_diffrn_measurement_device_type 'STOE IPDS 2'
_diffrn_measurement_method '\w scans'
_diffrn_radiation_monochromator 'plane graphite'
_diffrn_radiation_type 'Mo K\a'
_diffrn_radiation_wavelength 0.71073
_diffrn_reflns_av_R_equivalents 0.0286
_diffrn_reflns_av_sigmaI/netI 0.0286
_diffrn_reflns_limit_h_max 11
_diffrn_reflns_limit_h_min -11
_diffrn_reflns_limit_k_max 13
_diffrn_reflns_limit_k_min -13
_diffrn_reflns_limit_l_max 16
_diffrn_reflns_limit_l_min -16
_diffrn_reflns_number 13273
_diffrn_reflns_reduction_process
;
;
_diffrn_reflns_theta_full 26.50
_diffrn_reflns_theta_max 26.50
_diffrn_reflns_theta_min 1.65
_exptl_absorpt_coefficient_mu 0.096
_exptl_absorpt_correction_T_max 0.981
_exptl_absorpt_correction_T_min 0.945
_exptl_absorpt_correction_type integration
_exptl_absorpt_process_details '(X-RED32; Stoe & Cie, 2002)'
_exptl_crystal_colour yellow
_exptl_crystal_density_diffrn 1.353
_exptl_crystal_density_method 'Not Measured'
_exptl_crystal_description prism
_exptl_crystal_F_000 504
_exptl_crystal_size_max 0.600
_exptl_crystal_size_mid 0.490
_exptl_crystal_size_min 0.200
_refine_diff_density_max 0.120
_refine_diff_density_min -0.138
_refine_ls_extinction_method none
_refine_ls_goodness_of_fit_ref 1.027
_refine_ls_hydrogen_treatment constr
_refine_ls_matrix_type full
_refine_ls_number_parameters 316
_refine_ls_number_reflns 4861
_refine_ls_number_restraints 0
_refine_ls_restrained_S_all 1.027
_refine_ls_R_factor_all 0.0575
_refine_ls_R_factor_gt 0.0358
_refine_ls_shift/su_max 0.000
_refine_ls_shift/su_mean 0.000
_refine_ls_structure_factor_coef Fsqd
_refine_ls_weighting_details 'calc w=1/[\s^2^(Fo^2^)+(0.0469P)^2^+0.0141P] where P=(Fo^2^+2Fc^2^)/3'
_refine_ls_weighting_scheme calc
_refine_ls_wR_factor_gt 0.0852
_refine_ls_wR_factor_ref 0.0912
_reflns_number_gt 3479
_reflns_number_total 4861
_reflns_threshold_expression I>2\s(I)
_cod_data_source_file ez2227.cif
_cod_data_source_block I
_cod_database_code 2229363
_cod_database_fobs_code 2229363

loop_
_symmetry_equiv_pos_site_id
_symmetry_equiv_pos_as_xyz
1 x,y,z
2 -x,-y,-z

loop_
_atom_site_aniso_label
_atom_site_aniso_U_11
_atom_site_aniso_U_22
_atom_site_aniso_U_33
_atom_site_aniso_U_12
_atom_site_aniso_U_13
_atom_site_aniso_U_23
F1 0.1156(9) 0.0924(7) 0.0722(6) 0.0160(6) -0.0589(6) -0.0215(5)
O1 0.0598(7) 0.0678(6) 0.0611(6) 0.0271(5) -0.0168(5) -0.0268(5)
O2 0.0534(6) 0.0630(6) 0.0617(6) 0.0020(5) 0.0024(5) -0.0255(5)
O3 0.0606(6) 0.0408(5) 0.0794(7) -0.0021(4) -0.0271(5) 0.0026(5)
N1 0.0414(6) 0.0417(5) 0.0441(6) 0.0032(4) -0.0094(5) -0.0111(5)
N2 0.0391(6) 0.0427(5) 0.0463(6) 0.0082(4) -0.0124(5) -0.0108(5)
N3 0.0453(6) 0.0442(6) 0.0463(6) 0.0071(5) -0.0075(5) -0.0140(5)
N4 0.0395(6) 0.0438(6) 0.0548(7) 0.0038(5) -0.0182(5) -0.0045(5)
N5 0.0445(6) 0.0450(6) 0.0459(6) -0.0017(5) -0.0163(5) -0.0053(5)
C1 0.0356(7) 0.0440(7) 0.0459(7) -0.0017(5) -0.0097(5) -0.0114(5)
C2 0.0543(9) 0.0500(8) 0.0552(8) 0.0054(6) -0.0206(7) -0.0127(6)
C3 0.0701(11) 0.0693(10) 0.0592(9) 0.0068(8) -0.0283(8) -0.0077(8)
C4 0.0657(11) 0.0914(12) 0.0465(8) -0.0052(9) -0.0193(7) -0.0179(8)
C5 0.0626(10) 0.0713(10) 0.0561(9) -0.0032(8) -0.0116(7) -0.0288(8)
C6 0.0543(9) 0.0508(8) 0.0516(8) 0.0003(6) -0.0137(6) -0.0166(6)
C7 0.0357(7) 0.0375(6) 0.0452(7) -0.0016(5) -0.0101(5) -0.0095(5)
C8 0.0389(7) 0.0434(7) 0.0497(7) 0.0048(5) -0.0112(6) -0.0145(6)
C9 0.0371(7) 0.0360(6) 0.0450(7) -0.0004(5) -0.0082(5) -0.0100(5)
C10 0.0388(7) 0.0386(6) 0.0492(7) 0.0048(5) -0.0136(5) -0.0102(5)
C11 0.0529(9) 0.0497(7) 0.0521(8) 0.0148(6) -0.0100(6) -0.0122(6)
C12 0.0565(9) 0.0448(7) 0.0671(10) 0.0079(6) -0.0004(7) -0.0142(7)
C13 0.0578(10) 0.0736(10) 0.0607(9) -0.0014(8) -0.0060(7) -0.0310(8)
C14 0.0518(8) 0.0563(8) 0.0478(8) 0.0018(6) -0.0088(6) -0.0158(6)
C15 0.0420(7) 0.0415(6) 0.0503(7) 0.0058(5) -0.0156(6) -0.0057(6)
C16 0.0471(8) 0.0411(7) 0.0432(7) 0.0035(5) -0.0178(6) -0.0053(5)
C17 0.0400(8) 0.0661(9) 0.0545(8) -0.0036(6) -0.0137(6) 0.0039(7)
C18 0.0478(8) 0.0533(8) 0.0591(9) -0.0096(6) -0.0200(7) 0.0015(7)
C19 0.0476(8) 0.0372(6) 0.0512(7) 0.0004(5) -0.0142(6) -0.0100(5)
C20 0.0513(8) 0.0384(6) 0.0588(8) 0.0083(5) -0.0240(6) -0.0131(6)
C21 0.0442(7) 0.0434(7) 0.0448(7) 0.0072(5) -0.0134(6) -0.0126(5)
C22 0.0596(9) 0.0455(7) 0.0574(8) 0.0032(6) -0.0224(7) -0.0144(6)
C23 0.0685(10) 0.0594(9) 0.0690(10) 0.0083(7) -0.0328(8) -0.0282(8)
C24 0.0682(10) 0.0666(9) 0.0525(8) 0.0179(8) -0.0302(7) -0.0213(7)
C25 0.0634(10) 0.0571(8) 0.0518(8) 0.0062(7) -0.0197(7) -0.0045(7)
C26 0.0534(9) 0.0490(7) 0.0551(8) 0.0000(6) -0.0203(7) -0.0077(6)

loop_
_atom_site_type_symbol
_atom_site_label
_atom_site_fract_x
_atom_site_fract_y
_atom_site_fract_z
_atom_site_U_iso_or_equiv
_atom_site_thermal_displace_type
_atom_site_calc_flag
_atom_site_refinement_flags
_atom_site_occupancy
F F1 1.31808(14) 0.32221(10) 1.12298(8) 0.0875(4) Uani . . 1.000
O O1 0.65668(12) 0.66791(10) 0.43998(8) 0.0635(4) Uani . . 1.000
O O2 0.02122(12) 1.05391(10) 0.84902(8) 0.0626(3) Uani . . 1.000
O O3 0.84333(12) 0.78850(9) 0.56875(9) 0.0627(3) Uani . . 1.000
N N1 0.44450(12) 0.78805(9) 0.66593(8) 0.0437(3) Uani . . 1.000
N N2 0.54428(12) 0.72130(10) 0.59688(8) 0.0438(3) Uani . . 1.000
N N3 0.25440(13) 0.94880(10) 0.69277(8) 0.0471(3) Uani . . 1.000
N N4 0.93182(13) 0.58003(10) 0.61148(9) 0.0473(4) Uani . . 1.000
N N5 1.09333(13) 0.46726(10) 0.76728(8) 0.0459(3) Uani . . 1.000
C C1 0.43486(15) 0.84428(12) 0.33963(10) 0.0425(4) Uani . . 1.000
C C2 0.38220(17) 0.96206(13) 0.28338(11) 0.0530(5) Uani . . 1.000
C C3 0.3712(2) 0.97650(17) 0.18124(13) 0.0668(6) Uani . . 1.000
C C4 0.4089(2) 0.87442(18) 0.13408(12) 0.0671(6) Uani . . 1.000
C C5 0.46053(19) 0.75785(16) 0.18863(12) 0.0622(6) Uani . . 1.000
C C6 0.47474(17) 0.74228(13) 0.29017(11) 0.0523(5) Uani . . 1.000
C C7 0.44320(14) 0.82808(11) 0.45042(10) 0.0402(4) Uani . . 1.000
C C8 0.55601(15) 0.73397(12) 0.49132(10) 0.0445(4) Uani . . 1.000
C C9 0.35078(14) 0.87626(11) 0.62510(10) 0.0406(4) Uani . . 1.000
C C10 0.34782(15) 0.89739(11) 0.51700(10) 0.0429(4) Uani . . 1.000
C C11 0.10441(17) 1.00413(13) 0.67498(11) 0.0546(5) Uani . . 1.000
C C12 0.04171(18) 1.10537(13) 0.73676(12) 0.0615(5) Uani . . 1.000
C C13 0.17058(19) 1.00733(16) 0.86405(13) 0.0641(6) Uani . . 1.000
C C14 0.24172(18) 0.90257(14) 0.80774(11) 0.0533(5) Uani . . 1.000
C C15 0.64791(15) 0.62509(12) 0.64412(11) 0.0462(4) Uani . . 1.000
C C16 0.81643(16) 0.67228(12) 0.60443(10) 0.0444(4) Uani . . 1.000
C C17 1.09342(16) 0.61613(15) 0.59093(11) 0.0578(5) Uani . . 1.000
C C18 1.12789(17) 0.59830(13) 0.69637(12) 0.0553(5) Uani . . 1.000
C C19 0.93822(16) 0.42227(12) 0.78027(11) 0.0460(4) Uani . . 1.000
C C20 0.90918(17) 0.44392(12) 0.67254(11) 0.0484(4) Uani . . 1.000
C C21 1.14574(15) 0.43318(12) 0.85944(10) 0.0446(4) Uani . . 1.000
C C22 1.24267(18) 0.51424(13) 0.87566(12) 0.0532(5) Uani . . 1.000
C C23 1.2999(2) 0.47658(15) 0.96358(13) 0.0611(6) Uani . . 1.000
C C24 1.26051(19) 0.35931(15) 1.03610(12) 0.0599(5) Uani . . 1.000
C C25 1.16453(19) 0.27695(15) 1.02480(12) 0.0596(5) Uani . . 1.000
C C26 1.10713(17) 0.31386(13) 0.93713(11) 0.0530(5) Uani . . 1.000
H H2 0.35420 1.03140 0.31490 0.0640 Uiso calc R 1.000
H H3 0.33800 1.05620 0.14380 0.0800 Uiso calc R 1.000
H H4 0.39940 0.88440 0.06570 0.0810 Uiso calc R 1.000
H H5 0.48620 0.68860 0.15690 0.0750 Uiso calc R 1.000
H H6 0.51130 0.66300 0.32590 0.0630 Uiso calc R 1.000
H H10 0.27860 0.96040 0.49140 0.0510 Uiso calc R 1.000
H H11A 0.02810 0.93570 0.69910 0.0660 Uiso calc R 1.000
H H11B 0.12070 1.04350 0.59830 0.0660 Uiso calc R 1.000
H H12A 0.11470 1.17670 0.70830 0.0740 Uiso calc R 1.000
H H12B -0.05910 1.13980 0.72630 0.0740 Uiso calc R 1.000
H H13A 0.15730 0.97320 0.94090 0.0770 Uiso calc R 1.000
H H13B 0.24260 1.07930 0.83630 0.0770 Uiso calc R 1.000
H H14A 0.34600 0.87750 0.81590 0.0640 Uiso calc R 1.000
H H14B 0.17600 0.82650 0.84070 0.0640 Uiso calc R 1.000
H H15A 0.64680 0.54450 0.62510 0.0550 Uiso calc R 1.000
H H15B 0.60890 0.60740 0.72240 0.0550 Uiso calc R 1.000
H H17A 1.10820 0.70640 0.54920 0.0690 Uiso calc R 1.000
H H17B 1.16660 0.56240 0.54900 0.0690 Uiso calc R 1.000
H H18A 1.23860 0.61530 0.68140 0.0660 Uiso calc R 1.000
H H18B 1.06480 0.66110 0.73320 0.0660 Uiso calc R 1.000
H H19A 0.85690 0.46850 0.82480 0.0550 Uiso calc R 1.000
H H19B 0.93100 0.33020 0.81730 0.0550 Uiso calc R 1.000
H H20A 0.98170 0.38910 0.63140 0.0580 Uiso calc R 1.000
H H20B 0.80200 0.41990 0.68420 0.0580 Uiso calc R 1.000
H H22 1.26910 0.59500 0.82640 0.0640 Uiso calc R 1.000
H H23 1.36500 0.53130 0.97310 0.0730 Uiso calc R 1.000
H H25 1.13830 0.19710 1.07550 0.0720 Uiso calc R 1.000
H H26 1.04120 0.25820 0.92940 0.0630 Uiso calc R 1.000

loop_
_atom_type_symbol
_atom_type_description
_atom_type_scat_dispersion_real
_atom_type_scat_dispersion_imag
_atom_type_scat_source
C C 0.0033 0.0016 ' International Tables Vol C Tables 4.2.6.8 and 6.1.1.4'
H H 0.0000 0.0000 ' International Tables Vol C Tables 4.2.6.8 and 6.1.1.4'
F F 0.0171 0.0103 ' International Tables Vol C Tables 4.2.6.8 and 6.1.1.4'
N N 0.0061 0.0033 ' International Tables Vol C Tables 4.2.6.8 and 6.1.1.4'
O O 0.0106 0.0060 ' International Tables Vol C Tables 4.2.6.8 and 6.1.1.4'

loop_
_exptl_crystal_face_index_h
_exptl_crystal_face_index_k
_exptl_crystal_face_index_l
_exptl_crystal_face_perp_dist
0 4 -1 0.2910
7 -3 -2 0.2790
-3 4 0 0.3550
-7 1 2 0.3480
0 -3 -4 0.1230
0 3 4 0.0830
-4 0 -3 0.3670
0 -3 -5 0.1530
0 1 2 0.1320
-3 -1 -6 0.3660
0 1 -5 0.2890
0 -3 5 0.2940
-3 -2 7 0.2720
0 -6 -1 0.2710
-1 -1 0 0.2940
1 1 0 0.3840
-1 -1 -1 0.2720
8 1 3 0.2990
0 1 1 0.1130

loop_
_geom_angle_atom_site_label_1
_geom_angle_atom_site_label_2
_geom_angle_atom_site_label_3
_geom_angle_site_symmetry_1
_geom_angle_site_symmetry_2
_geom_angle_site_symmetry_3
_geom_angle
_geom_angle_publ_flag
C12 O2 C13 . . . 108.95(12) no
N2 N1 C9 . . . 116.01(10) no
N1 N2 C8 . . . 127.91(11) no
N1 N2 C15 . . . 114.75(10) no
C8 N2 C15 . . . 117.34(11) no
C9 N3 C11 . . . 119.14(11) no
C9 N3 C14 . . . 117.13(11) no
C11 N3 C14 . . . 112.25(11) no
C16 N4 C17 . . . 120.60(12) no
C16 N4 C20 . . . 126.08(12) no
C17 N4 C20 . . . 110.06(12) no
C18 N5 C19 . . . 114.00(11) no
C18 N5 C21 . . . 116.78(11) no
C19 N5 C21 . . . 117.13(10) no
C2 C1 C6 . . . 118.22(12) no
C2 C1 C7 . . . 120.29(12) no
C6 C1 C7 . . . 121.46(12) no
C1 C2 C3 . . . 120.40(14) no
C2 C3 C4 . . . 120.71(16) no
C3 C4 C5 . . . 119.50(15) no
C4 C5 C6 . . . 120.59(15) no
C1 C6 C5 . . . 120.57(14) no
C1 C7 C8 . . . 120.11(11) no
C1 C7 C10 . . . 122.01(12) no
C8 C7 C10 . . . 117.88(11) no
O1 C8 N2 . . . 119.12(12) no
O1 C8 C7 . . . 126.40(12) no
N2 C8 C7 . . . 114.49(11) no
N1 C9 N3 . . . 116.54(11) no
N1 C9 C10 . . . 121.96(11) no
N3 C9 C10 . . . 121.49(11) no
C7 C10 C9 . . . 121.60(12) no
N3 C11 C12 . . . 109.61(12) no
O2 C12 C11 . . . 112.03(12) no
O2 C13 C14 . . . 112.09(14) no
N3 C14 C13 . . . 110.40(12) no
N2 C15 C16 . . . 111.27(11) no
O3 C16 N4 . . . 122.80(14) no
O3 C16 C15 . . . 120.54(13) no
N4 C16 C15 . . . 116.67(11) no
N4 C17 C18 . . . 110.23(12) no
N5 C18 C17 . . . 112.17(12) no
N5 C19 C20 . . . 111.62(11) no
N4 C20 C19 . . . 110.40(11) no
N5 C21 C22 . . . 121.73(12) no
N5 C21 C26 . . . 121.14(12) no
C22 C21 C26 . . . 117.10(13) no
C21 C22 C23 . . . 121.10(14) no
C22 C23 C24 . . . 119.61(16) no
F1 C24 C23 . . . 119.38(15) no
F1 C24 C25 . . . 118.95(14) no
C23 C24 C25 . . . 121.67(15) no
C24 C25 C26 . . . 119.02(14) no
C21 C26 C25 . . . 121.49(14) no
C1 C2 H2 . . . 120.00 no
C3 C2 H2 . . . 120.00 no
C2 C3 H3 . . . 120.00 no
C4 C3 H3 . . . 120.00 no
C3 C4 H4 . . . 120.00 no
C5 C4 H4 . . . 120.00 no
C4 C5 H5 . . . 120.00 no
C6 C5 H5 . . . 120.00 no
C1 C6 H6 . . . 120.00 no
C5 C6 H6 . . . 120.00 no
C7 C10 H10 . . . 119.00 no
C9 C10 H10 . . . 119.00 no
N3 C11 H11A . . . 110.00 no
N3 C11 H11B . . . 110.00 no
C12 C11 H11A . . . 110.00 no
C12 C11 H11B . . . 110.00 no
H11A C11 H11B . . . 108.00 no
O2 C12 H12A . . . 109.00 no
O2 C12 H12B . . . 109.00 no
C11 C12 H12A . . . 109.00 no
C11 C12 H12B . . . 109.00 no
H12A C12 H12B . . . 108.00 no
O2 C13 H13A . . . 109.00 no
O2 C13 H13B . . . 109.00 no
C14 C13 H13A . . . 109.00 no
C14 C13 H13B . . . 109.00 no
H13A C13 H13B . . . 108.00 no
N3 C14 H14A . . . 110.00 no
N3 C14 H14B . . . 110.00 no
C13 C14 H14A . . . 110.00 no
C13 C14 H14B . . . 110.00 no
H14A C14 H14B . . . 108.00 no
N2 C15 H15A . . . 109.00 no
N2 C15 H15B . . . 109.00 no
C16 C15 H15A . . . 109.00 no
C16 C15 H15B . . . 109.00 no
H15A C15 H15B . . . 108.00 no
N4 C17 H17A . . . 110.00 no
N4 C17 H17B . . . 110.00 no
C18 C17 H17A . . . 110.00 no
C18 C17 H17B . . . 110.00 no
H17A C17 H17B . . . 108.00 no
N5 C18 H18A . . . 109.00 no
N5 C18 H18B . . . 109.00 no
C17 C18 H18A . . . 109.00 no
C17 C18 H18B . . . 109.00 no
H18A C18 H18B . . . 108.00 no
N5 C19 H19A . . . 109.00 no
N5 C19 H19B . . . 109.00 no
C20 C19 H19A . . . 109.00 no
C20 C19 H19B . . . 109.00 no
H19A C19 H19B . . . 108.00 no
N4 C20 H20A . . . 110.00 no
N4 C20 H20B . . . 110.00 no
C19 C20 H20A . . . 110.00 no
C19 C20 H20B . . . 110.00 no
H20A C20 H20B . . . 108.00 no
C21 C22 H22 . . . 119.00 no
C23 C22 H22 . . . 119.00 no
C22 C23 H23 . . . 120.00 no
C24 C23 H23 . . . 120.00 no
C24 C25 H25 . . . 121.00 no
C26 C25 H25 . . . 120.00 no
C21 C26 H26 . . . 119.00 no
C25 C26 H26 . . . 119.00 no

loop_
_geom_bond_atom_site_label_1
_geom_bond_atom_site_label_2
_geom_bond_site_symmetry_1
_geom_bond_site_symmetry_2
_geom_bond_distance
_geom_bond_publ_flag
F1 C24 . . 1.369(2) no
O1 C8 . . 1.2343(17) no
O2 C12 . . 1.4173(18) no
O2 C13 . . 1.424(2) no
O3 C16 . . 1.2215(17) no
N1 N2 . . 1.3698(15) no
N1 C9 . . 1.3098(17) no
N2 C8 . . 1.3646(16) no
N2 C15 . . 1.4531(18) no
N3 C9 . . 1.3883(16) no
N3 C11 . . 1.464(2) no
N3 C14 . . 1.4612(17) no
N4 C16 . . 1.3501(18) no
N4 C17 . . 1.4532(19) no
N4 C20 . . 1.4571(17) no
N5 C18 . . 1.4586(18) no
N5 C19 . . 1.4572(19) no
N5 C21 . . 1.4067(17) no
C1 C2 . . 1.393(2) no
C1 C6 . . 1.3933(19) no
C1 C7 . . 1.4827(18) no
C2 C3 . . 1.379(2) no
C3 C4 . . 1.375(3) no
C4 C5 . . 1.371(3) no
C5 C6 . . 1.380(2) no
C7 C8 . . 1.4639(19) no
C7 C10 . . 1.3528(18) no
C9 C10 . . 1.4219(18) no
C11 C12 . . 1.504(2) no
C13 C14 . . 1.502(2) no
C15 C16 . . 1.518(2) no
C17 C18 . . 1.508(2) no
C19 C20 . . 1.509(2) no
C21 C22 . . 1.396(2) no
C21 C26 . . 1.3999(19) no
C22 C23 . . 1.380(2) no
C23 C24 . . 1.357(2) no
C24 C25 . . 1.366(2) no
C25 C26 . . 1.378(2) no
C2 H2 . . 0.9300 no
C3 H3 . . 0.9300 no
C4 H4 . . 0.9300 no
C5 H5 . . 0.9300 no
C6 H6 . . 0.9300 no
C10 H10 . . 0.9300 no
C11 H11A . . 0.9700 no
C11 H11B . . 0.9700 no
C12 H12A . . 0.9700 no
C12 H12B . . 0.9700 no
C13 H13A . . 0.9700 no
C13 H13B . . 0.9700 no
C14 H14A . . 0.9700 no
C14 H14B . . 0.9700 no
C15 H15A . . 0.9700 no
C15 H15B . . 0.9700 no
C17 H17A . . 0.9700 no
C17 H17B . . 0.9700 no
C18 H18A . . 0.9700 no
C18 H18B . . 0.9700 no
C19 H19A . . 0.9700 no
C19 H19B . . 0.9700 no
C20 H20A . . 0.9700 no
C20 H20B . . 0.9700 no
C22 H22 . . 0.9300 no
C23 H23 . . 0.9300 no
C25 H25 . . 0.9300 no
C26 H26 . . 0.9300 no

loop_
_geom_contact_atom_site_label_1
_geom_contact_atom_site_label_2
_geom_contact_distance
_geom_contact_site_symmetry_1
_geom_contact_site_symmetry_2
_geom_contact_publ_flag
F1 H3 2.7700 . 1_646 no
F1 H15B 2.6900 . 2_767 no
F1 H19A 2.7100 . 2_767 no
O1 C6 2.8742(19) . . no
O1 C16 3.0123(18) . . no
O2 N3 2.8383(15) . . no
O3 N2 2.7209(16) . . no
O3 C11 3.3306(18) . 2_676 no
O3 C8 3.2257(18) . . no
O1 H12A 2.6800 . 2_676 no
O1 H15A 2.4500 . . no
O1 H6 2.3200 . . no
O1 H17B 2.7700 . 2_766 no
O2 H13A 2.7200 . 2_577 no
O2 H26 2.7500 . 1_465 no
O3 H17A 2.3800 . . no
O3 H2 2.9100 . 2_676 no
O3 H10 2.7800 . 2_676 no
O3 H11B 2.4100 . 2_676 no
N2 O3 2.7209(16) . . no
N3 O2 2.8383(15) . . no
N4 N5 2.8407(16) . . no
N5 N4 2.8407(16) . . no
N1 H22 2.7300 . 1_455 no
N1 H2 2.9000 . 2_676 no
N1 H18A 2.6700 . 1_455 no
N1 H14A 2.3600 . . no
N1 H14B 2.8600 . . no
N2 H18A 2.8300 . 1_455 no
C2 C14 3.508(2) . 2_676 no
C6 O1 2.8742(19) . . no
C7 C9 3.5673(18) . 2_676 no
C8 O3 3.2257(18) . . no
C9 C7 3.5673(18) . 2_676 no
C9 C18 3.497(2) . 1_455 no
C9 C10 3.5089(18) . 2_676 no
C10 C9 3.5089(18) . 2_676 no
C10 C10 3.5197(19) . 2_676 no
C11 O3 3.3306(18) . 2_676 no
C12 C19 3.577(2) . 1_465 no
C14 C2 3.508(2) . 2_676 no
C16 O1 3.0123(18) . . no
C18 C9 3.497(2) . 1_655 no
C19 C12 3.577(2) . 1_645 no
C2 H14A 2.8600 . 2_676 no
C2 H10 2.6600 . . no
C3 H12B 2.9200 . 2_576 no
C4 H12B 3.0800 . 2_576 no
C5 H20B 2.9400 . 2_666 no
C6 H20B 3.0500 . 2_666 no
C6 H13B 3.0700 . 2_676 no
C8 H6 2.7100 . . no
C9 H18A 2.8900 . 1_455 no
C10 H17A 2.9700 . 1_455 no
C10 H2 2.6900 . . no
C10 H11B 2.5700 . . no
C11 H10 2.6100 . . no
C12 H20A 3.0300 . 1_465 no
C12 H19B 2.8700 . 1_465 no
C13 H26 3.0500 . 1_465 no
C15 H20B 2.4800 . . no
C18 H22 2.4600 . . no
C19 H26 2.6100 . . no
C20 H15A 2.6500 . . no
C20 H15B 3.0200 . . no
C22 H18A 2.5500 . . no
C22 H18B 2.8900 . . no
C22 H5 3.0700 . 2_766 no
C23 H5 2.8800 . 2_766 no
C23 H19A 2.9500 . 2_767 no
C24 H5 2.9800 . 2_766 no
C24 H19A 2.8800 . 2_767 no
C25 H3 3.0300 . 1_646 no
C26 H19B 2.5500 . . no
H2 C10 2.6900 . . no
H2 H10 2.1900 . . no
H2 O3 2.9100 . 2_676 no
H2 N1 2.9000 . 2_676 no
H3 F1 2.7700 . 1_464 no
H3 C25 3.0300 . 1_464 no
H3 H25 2.4400 . 1_464 no
H5 C22 3.0700 . 2_766 no
H5 C23 2.8800 . 2_766 no
H5 C24 2.9800 . 2_766 no
H6 O1 2.3200 . . no
H6 C8 2.7100 . . no
H6 H15A 2.5800 . 2_666 no
H10 C2 2.6600 . . no
H10 C11 2.6100 . . no
H10 H2 2.1900 . . no
H10 H11B 2.0000 . . no
H10 O3 2.7800 . 2_676 no
H11B C10 2.5700 . . no
H11B H10 2.0000 . . no
H11B O3 2.4100 . 2_676 no
H12A H13B 2.3100 . . no
H12A H20A 2.5500 . 1_465 no
H12A O1 2.6800 . 2_676 no
H12B C3 2.9200 . 2_576 no
H12B C4 3.0800 . 2_576 no
H13A O2 2.7200 . 2_577 no
H13B H12A 2.3100 . . no
H13B C6 3.0700 . 2_676 no
H14A N1 2.3600 . . no
H14A C2 2.8600 . 2_676 no
H14B N1 2.8600 . . no
H14B H22 2.5600 . 1_455 no
H15A O1 2.4500 . . no
H15A C20 2.6500 . . no
H15A H20B 2.0000 . . no
H15A H6 2.5800 . 2_666 no
H15B C20 3.0200 . . no
H15B H20B 2.5500 . . no
H15B F1 2.6900 . 2_767 no
H17A O3 2.3800 . . no
H17A C10 2.9700 . 1_655 no
H17B H20A 2.4000 . . no
H17B O1 2.7700 . 2_766 no
H18A N1 2.6700 . 1_655 no
H18A N2 2.8300 . 1_655 no
H18A C9 2.8900 . 1_655 no
H18A C22 2.5500 . . no
H18A H22 2.0100 . . no
H18B C22 2.8900 . . no
H18B H22 2.4700 . . no
H19A F1 2.7100 . 2_767 no
H19A C23 2.9500 . 2_767 no
H19A C24 2.8800 . 2_767 no
H19B C12 2.8700 . 1_645 no
H19B C26 2.5500 . . no
H19B H26 1.9900 . . no
H20A C12 3.0300 . 1_645 no
H20A H12A 2.5500 . 1_645 no
H20A H17B 2.4000 . . no
H20B C15 2.4800 . . no
H20B H15A 2.0000 . . no
H20B H15B 2.5500 . . no
H20B C5 2.9400 . 2_666 no
H20B C6 3.0500 . 2_666 no
H22 N1 2.7300 . 1_655 no
H22 C18 2.4600 . . no
H22 H14B 2.5600 . 1_655 no
H22 H18A 2.0100 . . no
H22 H18B 2.4700 . . no
H25 H3 2.4400 . 1_646 no
H26 O2 2.7500 . 1_645 no
H26 C13 3.0500 . 1_645 no
H26 C19 2.6100 . . no
H26 H19B 1.9900 . . no

loop_
_geom_hbond_atom_site_label_D
_geom_hbond_atom_site_label_H
_geom_hbond_atom_site_label_A
_geom_hbond_site_symmetry_A
_geom_hbond_distance_DH
_geom_hbond_distance_HA
_geom_hbond_distance_DA
_geom_hbond_angle_DHA
_geom_hbond_publ_flag
C6 H6 O1 . 0.93 2.32 2.8742(19) 117 no
C11 H11B O3 2_676 0.97 2.41 3.3306(18) 159 yes
C17 H17A O3 . 0.97 2.38 2.7660(19) 103 no
C5 H5 Cg5 2_766 0.93 2.86 3.4941(18) 127 yes
C13 H13B Cg4 2_676 0.97 2.92 3.7395(19) 143 yes
C18 H18A Cg2 1_655 0.97 2.73 3.5079(16) 138 yes

loop_
_geom_torsion_atom_site_label_1
_geom_torsion_atom_site_label_2
_geom_torsion_atom_site_label_3
_geom_torsion_atom_site_label_4
_geom_torsion_site_symmetry_1
_geom_torsion_site_symmetry_2
_geom_torsion_site_symmetry_3
_geom_torsion_site_symmetry_4
_geom_torsion
_geom_torsion_publ_flag
C13 O2 C12 C11 . . . . 60.78(16) no
C12 O2 C13 C14 . . . . -59.74(16) no
C9 N1 N2 C8 . . . . -1.23(19) no
N2 N1 C9 C10 . . . . 2.71(18) no
C9 N1 N2 C15 . . . . 179.39(11) no
N2 N1 C9 N3 . . . . -177.06(11) no
C15 N2 C8 O1 . . . . -2.74(19) no
N1 N2 C8 C7 . . . . -2.13(19) no
C15 N2 C8 C7 . . . . 177.24(11) no
N1 N2 C15 C16 . . . . -105.23(12) no
C8 N2 C15 C16 . . . . 75.32(14) no
N1 N2 C8 O1 . . . . 177.89(12) no
C14 N3 C11 C12 . . . . 52.25(15) no
C14 N3 C9 N1 . . . . -12.56(18) no
C14 N3 C9 C10 . . . . 167.66(13) no
C9 N3 C14 C13 . . . . 165.09(13) no
C11 N3 C14 C13 . . . . -51.70(16) no
C9 N3 C11 C12 . . . . -165.36(11) no
C11 N3 C9 N1 . . . . -153.17(12) no
C11 N3 C9 C10 . . . . 27.06(18) no
C16 N4 C20 C19 . . . . -98.68(16) no
C17 N4 C16 O3 . . . . 8.9(2) no
C17 N4 C16 C15 . . . . -170.73(11) no
C20 N4 C16 C15 . . . . -13.24(19) no
C20 N4 C17 C18 . . . . -60.28(15) no
C16 N4 C17 C18 . . . . 100.50(15) no
C20 N4 C16 O3 . . . . 166.37(13) no
C17 N4 C20 C19 . . . . 60.79(15) no
C19 N5 C18 C17 . . . . -48.75(16) no
C21 N5 C19 C20 . . . . -169.67(11) no
C19 N5 C21 C26 . . . . 34.26(18) no
C18 N5 C19 C20 . . . . 48.87(15) no
C18 N5 C21 C26 . . . . 174.65(13) no
C18 N5 C21 C22 . . . . -7.63(19) no
C21 N5 C18 C17 . . . . 169.65(12) no
C19 N5 C21 C22 . . . . -148.02(13) no
C6 C1 C7 C10 . . . . -151.12(14) no
C6 C1 C7 C8 . . . . 28.3(2) no
C6 C1 C2 C3 . . . . -0.4(2) no
C7 C1 C2 C3 . . . . -178.64(14) no
C2 C1 C7 C8 . . . . -153.52(13) no
C2 C1 C6 C5 . . . . -0.7(2) no
C7 C1 C6 C5 . . . . 177.56(14) no
C2 C1 C7 C10 . . . . 27.1(2) no
C1 C2 C3 C4 . . . . 1.3(3) no
C2 C3 C4 C5 . . . . -1.1(3) no
C3 C4 C5 C6 . . . . 0.1(3) no
C4 C5 C6 C1 . . . . 0.9(3) no
C1 C7 C10 C9 . . . . 176.59(12) no
C8 C7 C10 C9 . . . . -2.82(19) no
C1 C7 C8 O1 . . . . 4.6(2) no
C10 C7 C8 N2 . . . . 3.99(18) no
C1 C7 C8 N2 . . . . -175.43(12) no
C10 C7 C8 O1 . . . . -176.03(14) no
N1 C9 C10 C7 . . . . -0.7(2) no
N3 C9 C10 C7 . . . . 179.07(12) no
N3 C11 C12 O2 . . . . -57.26(16) no
O2 C13 C14 N3 . . . . 55.52(17) no
N2 C15 C16 N4 . . . . -158.32(11) no
N2 C15 C16 O3 . . . . 22.07(17) no
N4 C17 C18 N5 . . . . 53.86(16) no
N5 C19 C20 N4 . . . . -54.43(15) no
N5 C21 C22 C23 . . . . -176.61(14) no
C26 C21 C22 C23 . . . . 1.2(2) no
N5 C21 C26 C25 . . . . 176.70(14) no
C22 C21 C26 C25 . . . . -1.1(2) no
C21 C22 C23 C24 . . . . -0.5(2) no
C22 C23 C24 F1 . . . . 179.76(15) no
C22 C23 C24 C25 . . . . -0.3(3) no
F1 C24 C25 C26 . . . . -179.68(14) no
C23 C24 C25 C26 . . . . 0.4(3) no
C24 C25 C26 C21 . . . . 0.4(2) no

loop_
_cod_related_entry_id
_cod_related_entry_database
_cod_related_entry_code
1 ChemSpider 9787396
